data_7244361
loop_
_publ_author_name
'Ma, Yufang'
'Wang, Lei'
'Chen, Lei'
'Shen, Meikun'
'Yang, Xue'
'Wang, Tengteng'
'yuan, feixiang'
'Zhou, Yu'
'Wang, Jun'
'Zhu, Hongjun'

_publ_section_title
;
 Anchoring Boron Atom to the Specific Tetrahedral Sites of Borosilicate
 MFI by Imidazolium-based Molecules
;
_journal_name_full CrystEngComm
_journal_paper_doi 10.1039/D1CE01686E
_journal_year 2022
_chemical_formula_moiety 'B0.09 O24 Si11.71,0.295(C24 H52 N2),3.45(O0.20)'
_chemical_formula_structural |Na2.34(C12H29NO)4.72(H2O)0.68|[B0.7Si95.30O192]
_chemical_formula_sum 'C7.08 H15.34 B0.09 N0.59 O24 Si11.71'
_chemical_formula_weight 822.75
_chemical_name_common TPA_MFI
_space_group_IT_number 62
_space_group_name_Hall '-P 2ac 2n'
_space_group_name_H-M_alt 'P n m a'
_symmetry_cell_setting orthorhombic
_symmetry_Int_Tables_number 62
_symmetry_space_group_name_Hall '-P 2ac 2n'
_symmetry_space_group_name_H-M 'P n m a'
_audit_update_record
;
2021-11-10 deposited with the CCDC.	2022-02-07 downloaded from the CCDC.
;
_cell_angle_alpha 90
_cell_angle_beta 90
_cell_angle_gamma 90
_cell_formula_units_Z 8
_cell_length_a 20.0445(2)
_cell_length_b 19.9204(2)
_cell_length_c 13.39840(10)
_cell_measurement_temperature 298
_cell_volume 5349.91(9)
_computing_structure_refinement TOPAS-V7
_diffrn_ambient_temperature 298
_diffrn_detector MYTHEN_1K
_diffrn_measurement_device_type synchrotron
_diffrn_radiation_probe x-ray
_diffrn_radiation_source SSRF_14BL
_diffrn_radiation_type synchrotron
_diffrn_radiation_wavelength 0.6887
_diffrn_reflns_theta_max 24.500
_diffrn_reflns_theta_min 1.000
_exptl_absorpt_coefficient_mu 0.609
_exptl_crystal_colour white
_exptl_crystal_density_diffrn 2.043
_exptl_crystal_description white_powder
_exptl_crystal_F_000 3347.0
_pd_proc_ls_prof_R_factor 0.047
_pd_proc_ls_prof_wR_expected 0.019
_pd_proc_ls_prof_wR_factor 0.069
_refine_ls_goodness_of_fit_all 3.512
_refine_ls_hydrogen_treatment mixed
_refine_ls_number_parameters 198
_refine_ls_number_reflns 5198
_refine_ls_R_I_factor 0.039
_refine_ls_shift/su_max 0.001
_cod_data_source_file d1ce01686e2.cif
_cod_data_source_block I
_cod_depositor_comments
;
The following automatic conversions were performed:

data item '_diffrn_radiation_probe' value 'X-ray' was changed to
'x-ray' in accordance with the
/home/data/users/saulius/crontab/automatic-downloads/rss-feeds/RSC/lib/dictionaries/cif_core.dic
dictionary named 'cif_core.dic' version 2.4.2 last updated on
2011-04-26.

Automatic conversion script
Id: cif_fix_values 7556 2019-12-06 15:28:31Z antanas 
;
_cod_original_sg_symbol_Hall '-P 2ac 2n '
_cod_database_code 7244361

loop_
_space_group_symop_id
_space_group_symop_operation_xyz
1 x,y,z
2 -x+1/2,-y,z+1/2
3 -x,y+1/2,-z
4 x+1/2,-y+1/2,-z+1/2
5 -x,-y,-z
6 x+1/2,y,-z+1/2
7 x,-y+1/2,z
8 -x+1/2,y+1/2,z+1/2

loop_
_atom_site_label
_atom_site_type_symbol
_atom_site_fract_x
_atom_site_fract_y
_atom_site_fract_z
_atom_site_adp_type
_atom_site_U_iso_or_equiv
_atom_site_site_symmetry_multiplicity
_atom_site_occupancy
_atom_site_calc_flag
_atom_site_refinement_flags
_atom_site_disorder_assembly
_atom_site_disorder_group
Si1 Si 0.4225(6) 0.0561(9) 0.6649(9) Uiso 0.0198(5) 8 1 d . . .
Si2 Si 0.3059(10) 0.0268(7) 0.8135(12) Uiso 0.0198(5) 8 0.8017 d . . .
Si3 Si 0.2787(5) 0.0603(8) 0.0329(9) Uiso 0.0198(5) 8 1 d . . .
Si4 Si 0.1209(6) 0.0622(9) 0.0309(9) Uiso 0.0198(5) 8 0.9139 d . . .
B4 B 0.1209(6) 0.0622(9) 0.0309(9) Uiso 0.0198(5) 8 0.0861 d . . .
Si5 Si 0.0731(6) 0.0268(6) 0.8217(10) Uiso 0.0198(5) 8 1 d . . .
Si6 Si 0.1877(6) 0.0582(8) 0.6724(8) Uiso 0.0198(5) 8 1 d . . .
Si7 Si 0.4228(6) 0.8248(6) 0.6739(11) Uiso 0.0198(5) 8 1 d . . .
Si8 Si 0.3055(7) 0.8709(6) 0.8126(8) Uiso 0.0198(5) 8 1 d . . .
Si9 Si 0.2725(6) 0.8250(6) 0.0295(10) Uiso 0.0198(5) 8 1 d . . .
Si10 Si 0.1191(7) 0.8249(7) 0.0261(10) Uiso 0.0198(5) 8 1 d . . .
Si11 Si 0.0678(6) 0.8718(7) 0.8183(10) Uiso 0.0198(5) 8 1 d . . .
Si12 Si 0.1882(7) 0.8281(6) 0.6851(10) Uiso 0.0198(5) 8 0.9982 d . . .
B12 B 0.1882(7) 0.8281(6) 0.6851(10) Uiso 0.0198(5) 8 0.0014 d . . .
O1 O 0.4978(12) 0.0492(18) 0.7040(16) Uiso 0.0395(10) 8 1 d . . .
O2 O 0.3693(12) 0.050(2) 0.7537(16) Uiso 0.0395(10) 8 1 d . . .
O3 O 0.4162(12) 0.1274(13) 0.6093(18) Uiso 0.0395(10) 8 1 d . . .
O4 O 0.4082(15) 0.0004(14) 0.583(2) Uiso 0.0395(10) 8 1 d . . .
O5 O 0.3024(13) 0.0541(15) 0.9185(16) Uiso 0.0395(10) 8 1 d . . .
O6 O 0.2987(12) 0.9501(14) 0.8051(13) Uiso 0.0395(10) 8 1 d . . .
O7 O 0.2475(12) 0.059(2) 0.7518(16) Uiso 0.0395(10) 8 1 d . . .
O8 O 0.2986(15) 0.1267(13) 0.0856(17) Uiso 0.0395(10) 8 1 d . . .
O9 O 0.2002(12) 0.0540(14) 0.0390(12) Uiso 0.0395(10) 8 1 d . . .
O10 O 0.3099(17) -0.0028(12) 0.0900(18) Uiso 0.0395(10) 8 1 d . . .
O11 O 0.1014(14) 0.1301(14) 0.078(2) Uiso 0.0395(10) 8 1 d . . .
O12 O 0.0918(11) 0.0625(16) 0.9219(19) Uiso 0.0395(10) 8 1 d . . .
O13 O 0.1208(12) 0.053(2) 0.7314(16) Uiso 0.0395(10) 8 1 d . . .
O14 O 0.0734(10) 0.9493(15) 0.8228(15) Uiso 0.0395(10) 8 1 d . . .
O15 O 0.1921(16) 0.1301(11) 0.6217(16) Uiso 0.0395(10) 8 1 d . . .
O16 O 0.4957(14) 0.8431(15) 0.7147(16) Uiso 0.0395(10) 8 1 d . . .
O17 O 0.3749(14) 0.8495(15) 0.7677(18) Uiso 0.0395(10) 8 1 d . . .
O19 O 0.3090(14) 0.8466(12) 0.9273(17) Uiso 0.0395(10) 8 1 d . . .
O20 O 0.2423(12) 0.8343(13) 0.7721(17) Uiso 0.0395(10) 8 1 d . . .
O22 O 0.1970(14) 0.8451(10) 0.0280(13) Uiso 0.0395(10) 8 1 d . . .
O24 O 0.0917(12) 0.8359(12) 0.921(2) Uiso 0.0395(10) 8 1 d . . .
O25 O 0.1178(13) 0.8483(16) 0.7302(17) Uiso 0.0395(10) 8 1 d . . .
O26 O 0.1828(18) 0.75 0.648(2) Uiso 0.0395(10) 4 1 d . . .
O18 O 0.4099(16) 0.75 0.649(3) Uiso 0.0395(10) 4 1 d . . .
O23 O 0.1056(19) 0.75 0.046(3) Uiso 0.0395(10) 4 1 d . . .
O21 O 0.2857(18) 0.75 0.053(2) Uiso 0.0395(10) 4 1 d . . .
N1 N -0.9665(7) 0.7672(10) -0.6270(9) Uiso 0.127(8) 8 0.59 d . . .
C1 C -0.9042(8) 0.7834(13) -0.6873(11) Uiso 0.127(8) 8 0.59 d . . .
C2 C -0.9670(8) 0.8090(11) -0.5320(10) Uiso 0.127(8) 8 0.59 d . . .
C3 C -0.9665(11) 0.6929(10) -0.6000(13) Uiso 0.127(8) 8 0.59 d . . .
C4 C -0.0282(8) 0.7832(12) -0.6887(11) Uiso 0.127(8) 8 0.59 d . . .
C5 C -0.8428(7) 0.7672(16) -0.6252(16) Uiso 0.127(8) 8 0.59 d . . .
C6 C -0.9670(13) 0.8830(10) -0.5597(17) Uiso 0.127(8) 8 0.59 d . . .
C7 C -0.0288(14) 0.6771(13) -0.5398(17) Uiso 0.127(8) 8 0.59 d . . .
C8 C -0.0272(9) 0.7412(14) -0.7834(12) Uiso 0.127(8) 8 0.59 d . . .
C9 C -0.7791(8) 0.785(2) -0.681(2) Uiso 0.127(8) 8 0.59 d . . .
C10 C -0.9652(16) 0.9271(13) -0.467(2) Uiso 0.127(8) 8 0.59 d . . .
C11 C -0.030(2) 0.6039(14) -0.508(3) Uiso 0.127(8) 8 0.59 d . . .
C12 C -0.0868(12) 0.7571(19) -0.8495(16) Uiso 0.127(8) 8 0.59 d . . .
H1 H -0.9059(12) 0.8349(13) -0.7155(15) Uiso 0.190(11) 8 0.59 d . . .
H2 H -0.9023(8) 0.7500(15) -0.7519(11) Uiso 0.190(11) 4 0.59 d . . .
H3 H -0.9265(9) 0.7941(13) -0.4820(11) Uiso 0.190(11) 8 0.59 d . . .
H4 H -0.0140(8) 0.8001(14) -0.4928(10) Uiso 0.190(11) 8 0.59 d . . .
H5 H -0.9240(13) 0.6832(11) -0.5508(14) Uiso 0.190(11) 8 0.59 d . . .
H6 H -0.9603(12) 0.6619(10) -0.6666(16) Uiso 0.190(11) 8 0.59 d . . .
H7 H -0.0253(12) 0.8357(12) -0.7125(13) Uiso 0.190(11) 8 0.59 d . . .
H8 H -0.0735(7) 0.7775(15) -0.6441(14) Uiso 0.190(11) 8 0.59 d . . .
H9 H -0.8407(7) 0.7955(16) -0.5554(17) Uiso 0.190(11) 8 0.59 d . . .
H10 H -0.8389(9) 0.7138(16) -0.6074(16) Uiso 0.190(11) 8 0.59 d . . .
H11 H -0.9236(15) 0.8976(11) -0.604(2) Uiso 0.190(11) 8 0.59 d . . .
H12 H -0.0118(15) 0.8979(11) -0.6005(19) Uiso 0.190(11) 8 0.59 d . . .
H13 H -0.0323(14) 0.7059(16) -0.4706(14) Uiso 0.190(11) 8 0.59 d . . .
H14 H -0.0746(12) 0.6854(15) -0.5824(19) Uiso 0.190(11) 8 0.59 d . . .
H15 H -0.9835(11) 0.7504(15) -0.8300(9) Uiso 0.190(11) 8 0.59 d . . .
H16 H -0.0299(10) 0.6874(14) -0.7680(16) Uiso 0.190(11) 8 0.59 d . . .
H17 H -0.7353(7) 0.773(3) -0.635(3) Uiso 0.190(11) 8 0.59 d . . .
H18 H -0.7754(8) 0.757(2) -0.751(2) Uiso 0.190(11) 8 0.59 d . . .
H19 H -0.7774(12) 0.838(2) -0.699(3) Uiso 0.190(11) 8 0.59 d . . .
H20 H -0.965(2) 0.9803(12) -0.488(3) Uiso 0.190(11) 8 0.59 d . . .
H21 H -0.0087(15) 0.9180(17) -0.420(2) Uiso 0.190(11) 8 0.59 d . . .
H22 H -0.9202(15) 0.9175(15) -0.423(2) Uiso 0.190(11) 8 0.59 d . . .
H23 H -0.075(2) 0.5932(19) -0.465(3) Uiso 0.190(11) 8 0.59 d . . .
H24 H -0.029(2) 0.5706(12) -0.573(3) Uiso 0.190(11) 8 0.59 d . . .
H25 H -0.987(2) 0.5918(14) -0.461(2) Uiso 0.190(11) 8 0.59 d . . .
H26 H -0.0857(14) 0.726(2) -0.9171(17) Uiso 0.190(11) 8 0.59 d . . .
H27 H -0.1337(10) 0.747(2) -0.810(2) Uiso 0.190(11) 8 0.59 d . . .

loop_
_atom_site_aniso_label
_atom_site_aniso_type_symbol
_atom_site_aniso_U_11
_atom_site_aniso_U_22
_atom_site_aniso_U_33
_atom_site_aniso_U_12
_atom_site_aniso_U_13
_atom_site_aniso_U_23
? ? ? ? ? ? ? ?

loop_
_atom_type_symbol
_atom_type_scat_dispersion_real
_atom_type_scat_dispersion_imag
_atom_type_scat_source
C 0.0033 0.0016 'International Tables Vol C tables 4.2.6.8 and 6.1.1.1'
H 0.0000 0.0000 'International Tables Vol C tables 4.2.6.8 and 6.1.1.1'
B 0.0013 0.0007 'International Tables Vol C tables 4.2.6.8 and 6.1.1.1'
N 0.0061 0.0033 'International Tables Vol C tables 4.2.6.8 and 6.1.1.1'
O 0.0106 0.0060 'International Tables Vol C tables 4.2.6.8 and 6.1.1.1'
Si 0.0817 0.0704 'International Tables Vol C tables 4.2.6.8 and 6.1.1.1'

loop_
_exptl_crystal_face_index_h
_exptl_crystal_face_index_k
_exptl_crystal_face_index_l
_exptl_crystal_face_perp_dist
? ? ? ?

loop_
_geom_angle_atom_site_label_1
_geom_angle_atom_site_label_2
_geom_angle_atom_site_label_3
_geom_angle
_geom_angle_site_symmetry_1
_geom_angle_site_symmetry_2
_geom_angle_site_symmetry_3
O2 Si1 O3 108.9(17) 1_555 1_555 1_555
O2 Si1 O1 113.6(16) 1_555 1_555 1_555
O4 Si1 O2 107.8(17) 1_555 1_555 1_555
O4 Si1 O1 107.4(16) 1_555 1_555 1_555
O7 Si2 O5 109.6(17) 1_555 1_555 1_555
O2 Si2 O5 115.7(17) 1_555 1_555 1_555
O6 Si2 O7 110.9(16) 1_545 1_555 1_555
O6 Si2 O5 115.8(15) 1_545 1_555 1_555
O9 Si3 O5 108.2(14) 1_555 1_555 1_554
O10 Si3 O5 103.6(16) 1_555 1_555 1_554
O10 Si3 O8 113.1(16) 1_555 1_555 1_555
O9 Si4 O12 117.5(15) 1_555 1_555 1_554
O13 Si5 O14 106.2(16) 1_555 1_555 1_545
O13 Si6 O15 105.8(18) 1_555 1_555 1_555
O7 Si6 O13 107.1(16) 1_555 1_555 1_555
O19 Si8 O20 104.3(16) 1_555 1_555 1_555
O17 Si8 O19 101.7(16) 1_555 1_555 1_555
O23 Si10 O24 104.0(18) 1_555 1_555 1_554
O22 Si10 O23 115.8(16) 1_555 1_555 1_555
O22 Si10 O24 109.0(14) 1_555 1_555 1_554
O25 Si11 O24 109.6(14) 1_555 1_555 1_555
O20 Si12 O25 107.8(16) 1_555 1_555 1_555
O26 Si12 O20 108.7(17) 1_555 1_555 1_555
C3 N1 C2 109.472 1_555 1_555 1_555
H2 C1 H1 107.514 1_555 1_555 1_555
C5 C1 H2 105.945 1_555 1_555 1_555
C5 C1 H1 114.411 1_555 1_555 1_555
N1 C2 C6 109.121 1_555 1_555 1_555
N1 C3 H6 110.862 1_555 1_555 1_555
H7 C4 H8 107.6630360007952(11) 1_555 1_555 1_555
C8 C4 H7 106.378 1_555 1_555 1_555
C8 C4 H8 114.158 1_555 1_555 1_555
H10 C5 H9 108.166 1_555 1_555 1_555
C9 C5 H10 105.698 1_555 1_555 1_555
C9 C5 H9 105.674 1_555 1_555 1_555
C1 C5 C9 111.209 1_555 1_555 1_555
C1 C5 H10 112.626 1_555 1_555 1_555
C1 C5 H9 112.975 1_555 1_555 1_555
H14 C7 H13 108.144 1_555 1_555 1_555
C11 C7 H14 106.050 1_555 1_555 1_555
C11 C7 H13 105.310 1_555 1_555 1_555
C12 C8 H16 106.054 1_555 1_555 1_555
C4 C8 C12 111.206 1_555 1_555 1_555
C4 C8 H16 112.4314640547695(13) 1_555 1_555 1_555
H19 C9 H18 108.271 1_555 1_555 1_555
H17 C9 H19 108.000 1_555 1_555 1_555
H17 C9 H18 107.999 1_555 1_555 1_555
C5 C9 H17 110.420 1_555 1_555 1_555
C5 C9 H19 110.976 1_555 1_555 1_555
C5 C9 H18 111.060 1_555 1_555 1_555
H22 C10 H20 108.004 1_555 1_555 1_555
H24 C11 H23 107.992 1_555 1_555 1_555
C7 C11 H24 110.9629999999983(11) 1_555 1_555 1_555
C7 C11 H23 110.410 1_555 1_555 1_555
H26 C12 H28 108.004 1_555 1_555 1_555
H27 C12 H26 107.988 1_555 1_555 1_555
H27 C12 H28 108.284 1_555 1_555 1_555
C8 C12 H27 110.962 1_555 1_555 1_555
C8 C12 H26 110.412 1_555 1_555 1_555
C8 C12 H28 111.076 1_555 1_555 1_555

loop_
_geom_bond_atom_site_label_1
_geom_bond_atom_site_label_2
_geom_bond_distance
_geom_bond_site_symmetry_1
_geom_bond_site_symmetry_2
Si1 O1 1.57(3) 1_555 1_555
Si1 O3 1.58(3) 1_555 1_555
Si1 O2 1.62(3) 1_555 1_555
Si2 O5 1.55(3) 1_555 1_555
Si2 O7 1.59(3) 1_555 1_555
Si2 O2 1.62(3) 1_555 1_555
Si3 O8 1.49(3) 1_555 1_555
Si3 O9 1.64(4) 1_555 1_555
Si4 O9 1.56(4) 1_555 1_555
Si4 O11 1.59(3) 1_555 1_555
Si5 O14 1.52(3) 1_555 1_545
Si5 O12 1.58(3) 1_555 1_555
Si5 O13 1.64(3) 1_555 1_555
Si6 O15 1.53(3) 1_555 1_555
Si6 O13 1.53(3) 1_555 1_555
Si6 O7 1.58(3) 1_555 1_555
Si7 O18 1.575(18) 1_555 1_555
Si7 O16 1.62(3) 1_555 1_555
Si8 O6 1.56(3) 1_555 1_555
Si8 O19 1.62(3) 1_555 1_555
Si9 O22 1.57(4) 1_555 1_555
Si9 O19 1.66(3) 1_555 1_554
Si10 O24 1.57(3) 1_555 1_554
Si10 O22 1.62(4) 1_555 1_555
Si11 O14 1.59(3) 1_555 1_555
Si11 O24 1.62(3) 1_555 1_555
Si12 O25 1.58(3) 1_555 1_555
Si12 O20 1.58(3) 1_555 1_555
Si12 O26 1.635(16) 1_555 1_555
N1 C2 1.52180 1_555 1_555
N1 C3 1.52190 1_555 1_555
N1 C1 1.52200 1_555 1_555
C1 H1 1.09270 1_555 1_555
C1 H2 1.09350 1_555 1_555
C2 H3 1.09280 1_555 1_555
C2 C6 1.52040 1_555 1_555
C2 N1 1.52180 1_555 1_555
C3 H6 1.09290 1_555 1_555
C3 H5 1.09370 1_555 1_555
C3 N1 1.52190 1_555 1_555
C4 H8 1.09310 1_555 1_555
C4 H7 1.09380 1_555 1_555
C4 C8 1.52050 1_555 1_555
C5 H9 1.09190 1_555 1_555
C5 H10 1.09280 1_555 1_555
C5 C9 1.52000 1_555 1_555
C5 C1 1.52030 1_555 1_555
C6 H11 1.09200 1_555 1_555
C6 C10 1.52000 1_555 1_555
C6 C2 1.52040 1_555 1_555
C7 H13 1.09170 1_555 1_555
C7 H14 1.09280 1_555 1_555
C7 C11 1.52010 1_555 1_555
C8 H16 1.09270 1_555 1_555
C8 C12 1.52010 1_555 1_555
C8 C4 1.52050 1_555 1_555
C9 H18 1.09480 1_555 1_555
C9 H19 1.09490 1_555 1_555
C9 H17 1.09500 1_555 1_555
C9 C5 1.52000 1_555 1_555
C10 H20 1.09470 1_555 1_555
C10 H22 1.09480 1_555 1_555
C10 C6 1.52000 1_555 1_555
C11 H23 1.09470 1_555 1_555
C11 H24 1.09500 1_555 1_555
C11 C7 1.52010 1_555 1_555
C12 H28 1.09480 1_555 1_555
C12 H26 1.09490 1_555 1_555
C12 H27 1.09500 1_555 1_555
C12 C8 1.52010 1_555 1_555

loop_
_geom_hbond_atom_site_label_D
_geom_hbond_atom_site_label_H
_geom_hbond_atom_site_label_A
_geom_hbond_site_symmetry_D
_geom_hbond_site_symmetry_H
_geom_hbond_site_symmetry_A
_geom_hbond_distance_DH
_geom_hbond_distance_HA
_geom_hbond_distance_DA
_geom_hbond_angle_DHA
_geom_hbond_publ_flag
? ? ? ? ? ? ? ? ? ? ?

loop_
_geom_torsion_atom_site_label_1
_geom_torsion_atom_site_label_2
_geom_torsion_atom_site_label_3
_geom_torsion_atom_site_label_4
_geom_torsion_site_symmetry_1
_geom_torsion_site_symmetry_2
_geom_torsion_site_symmetry_3
_geom_torsion_site_symmetry_4
_geom_torsion
_geom_torsion_publ_flag
? ? ? ? ? ? ? ? ? ?

loop_
_restr_angle_atom_site_label_1
_restr_angle_site_symmetry_1
_restr_angle_atom_site_label_2
_restr_angle_site_symmetry_2
_restr_angle_atom_site_label_3
_restr_angle_site_symmetry_3
_restr_angle_target
_restr_angle_target_weight_param
? ? ? ? ? ? ? ?

loop_
_restr_distance_atom_site_label_1
_restr_distance_site_symmetry_1
_restr_distance_atom_site_label_2
_restr_distance_site_symmetry_2
_restr_distance_target
_restr_distance_target_weight_param
? ? ? ? ? ?

loop_
_restr_equal_angle_atom_site_label_1
_restr_equal_angle_site_symmetry_1
_restr_equal_angle_atom_site_label_2
_restr_equal_angle_site_symmetry_2
_restr_equal_angle_atom_site_label_3
_restr_equal_angle_site_symmetry_3
_restr_equal_angle_class_class_id
_restr_equal_angle_class_target_weight_param
? ? ? ? ? ? ? ?

loop_
_restr_equal_distance_atom_site_label_1
_restr_equal_distance_site_symmetry_1
_restr_equal_distance_atom_site_label_2
_restr_equal_distance_site_symmetry_2
_restr_equal_distance_class_class_id
_restr_equal_distance_class_target_weight_param
? ? ? ? ? ?

loop_
_restr_equal_torsion_atom_site_label_1
_restr_equal_torsion_site_symmetry_1
_restr_equal_torsion_atom_site_label_2
_restr_equal_torsion_site_symmetry_2
_restr_equal_torsion_atom_site_label_3
_restr_equal_torsion_site_symmetry_3
_restr_equal_torsion_atom_site_label_4
_restr_equal_torsion_site_symmetry_4
_restr_equal_torsion_class_class_id
_restr_equal_torsion_class_target_weight_param
? ? ? ? ? ? ? ? ? ?

loop_
_restr_torsion_atom_site_label_1
_restr_torsion_site_symmetry_1
_restr_torsion_atom_site_label_2
_restr_torsion_site_symmetry_2
_restr_torsion_atom_site_label_3
_restr_torsion_site_symmetry_3
_restr_torsion_atom_site_label_4
_restr_torsion_site_symmetry_4
_restr_torsion_angle_target
_restr_torsion_weight_param
? ? ? ? ? ? ? ? ? ?

loop_
_twin_individual_id
_twin_individual_mass_fraction_refined
_twin_individual_twin_matrix_11
_twin_individual_twin_matrix_12
_twin_individual_twin_matrix_13
_twin_individual_twin_matrix_21
_twin_individual_twin_matrix_22
_twin_individual_twin_matrix_23
_twin_individual_twin_matrix_31
_twin_individual_twin_matrix_32
_twin_individual_twin_matrix_33
? ? ? ? ? ? ? ? ? ? ?

loop_
_jana_atom_site_adp_c_label
_jana_atom_site_adp_c_type_symbol
_jana_atom_site_adp_c_111
_jana_atom_site_adp_c_112
_jana_atom_site_adp_c_113
_jana_atom_site_adp_c_122
_jana_atom_site_adp_c_123
_jana_atom_site_adp_c_133
_jana_atom_site_adp_c_222
_jana_atom_site_adp_c_223
_jana_atom_site_adp_c_233
_jana_atom_site_adp_c_333
? ? ? ? ? ? ? ? ? ? ? ?

loop_
_jana_atom_site_adp_d_label
_jana_atom_site_adp_d_type_symbol
_jana_atom_site_adp_d_1111
_jana_atom_site_adp_d_1112
_jana_atom_site_adp_d_1113
_jana_atom_site_adp_d_1122
_jana_atom_site_adp_d_1123
_jana_atom_site_adp_d_1133
_jana_atom_site_adp_d_1222
_jana_atom_site_adp_d_1223
_jana_atom_site_adp_d_1233
_jana_atom_site_adp_d_1333
_jana_atom_site_adp_d_2222
_jana_atom_site_adp_d_2223
_jana_atom_site_adp_d_2233
_jana_atom_site_adp_d_2333
_jana_atom_site_adp_d_3333
? ? ? ? ? ? ? ? ? ? ? ? ? ? ? ? ?

loop_
_jana_atom_site_adp_e_label
_jana_atom_site_adp_e_type_symbol
_jana_atom_site_adp_e_11111
_jana_atom_site_adp_e_11112
_jana_atom_site_adp_e_11113
_jana_atom_site_adp_e_11122
_jana_atom_site_adp_e_11123
_jana_atom_site_adp_e_11133
_jana_atom_site_adp_e_11222
_jana_atom_site_adp_e_11223
_jana_atom_site_adp_e_11233
_jana_atom_site_adp_e_11333
_jana_atom_site_adp_e_12222
_jana_atom_site_adp_e_12223
_jana_atom_site_adp_e_12233
_jana_atom_site_adp_e_12333
_jana_atom_site_adp_e_13333
_jana_atom_site_adp_e_22222
_jana_atom_site_adp_e_22223
_jana_atom_site_adp_e_22233
_jana_atom_site_adp_e_22333
_jana_atom_site_adp_e_23333
_jana_atom_site_adp_e_33333
? ? ? ? ? ? ? ? ? ? ? ? ? ? ? ? ? ? ? ? ? ? ?

loop_
_jana_atom_site_adp_f_label
_jana_atom_site_adp_f_type_symbol
_jana_atom_site_adp_f_111111
_jana_atom_site_adp_f_111112
_jana_atom_site_adp_f_111113
_jana_atom_site_adp_f_111122
_jana_atom_site_adp_f_111123
_jana_atom_site_adp_f_111133
_jana_atom_site_adp_f_111222
_jana_atom_site_adp_f_111223
_jana_atom_site_adp_f_111233
_jana_atom_site_adp_f_111333
_jana_atom_site_adp_f_112222
_jana_atom_site_adp_f_112223
_jana_atom_site_adp_f_112233
_jana_atom_site_adp_f_112333
_jana_atom_site_adp_f_113333
_jana_atom_site_adp_f_122222
_jana_atom_site_adp_f_122223
_jana_atom_site_adp_f_122233
_jana_atom_site_adp_f_122333
_jana_atom_site_adp_f_123333
_jana_atom_site_adp_f_133333
_jana_atom_site_adp_f_222222
_jana_atom_site_adp_f_222223
_jana_atom_site_adp_f_222233
_jana_atom_site_adp_f_222333
_jana_atom_site_adp_f_223333
_jana_atom_site_adp_f_233333
_jana_atom_site_adp_f_333333
? ? ? ? ? ? ? ? ? ? ? ? ? ? ? ? ? ? ? ? ? ? ? ? ? ? ? ? ? ?
